data_4036718
loop_
_publ_author_name
'List, Manuela'
'Puchinger, Helmut'
'Gabriel, Herbert'
'Monkowius, Uwe'
'Schwarzinger, Clemens'

_publ_section_title
;
 N-Methylmelamines: Synthesis, Characterization, and Physical Properties.
;
_journal_issue 10
_journal_name_full 'The Journal of organic chemistry'
_journal_page_first 4066
_journal_page_last 4075
_journal_paper_doi 10.1021/acs.joc.6b00355
_journal_volume 81
_journal_year 2016
_chemical_formula_moiety 'C8 H16 N6'
_chemical_formula_sum 'C8 H16 N6'
_chemical_formula_weight 196.27
_space_group_crystal_system monoclinic
_space_group_IT_number 15
_space_group_name_Hall '-C 2yc'
_space_group_name_H-M_alt 'C 1 2/c 1'
_atom_sites_solution_hydrogens geom
_atom_sites_solution_primary direct
_atom_sites_solution_secondary difmap
_cell_angle_alpha 90
_cell_angle_beta 90.814(2)
_cell_angle_gamma 90
_cell_formula_units_Z 16
_cell_length_a 14.8994(9)
_cell_length_b 10.3474(7)
_cell_length_c 28.420(2)
_cell_measurement_temperature 300.(2)
_cell_volume 4381.1(5)
_computing_structure_refinement 'SHELXL-97 (Sheldrick, 2008)'
_computing_structure_solution 'SHELXS-97 (Sheldrick, 2008)'
_diffrn_ambient_temperature 300.(2)
_diffrn_measured_fraction_theta_full 0.993
_diffrn_measured_fraction_theta_max 0.993
_diffrn_measurement_device_type 'SMART X2S'
_diffrn_measurement_method omega-scan
_diffrn_radiation_monochromator 'doubly curved silicon crystal'
_diffrn_radiation_source 'sealed MicroFocus tube'
_diffrn_radiation_type 'Mo K\a'
_diffrn_radiation_wavelength 0.71073
_diffrn_reflns_av_R_equivalents 0.0471
_diffrn_reflns_av_sigmaI/netI 0.0401
_diffrn_reflns_limit_h_max 17
_diffrn_reflns_limit_h_min -17
_diffrn_reflns_limit_k_max 12
_diffrn_reflns_limit_k_min -11
_diffrn_reflns_limit_l_max 33
_diffrn_reflns_limit_l_min -33
_diffrn_reflns_number 13760
_diffrn_reflns_theta_full 25.03
_diffrn_reflns_theta_max 25.03
_diffrn_reflns_theta_min 2.78
_exptl_absorpt_coefficient_mu 0.080
_exptl_absorpt_correction_T_max 0.98
_exptl_absorpt_correction_T_min 0.96
_exptl_absorpt_correction_type multi-scan
_exptl_absorpt_process_details
;
;
_exptl_crystal_colour colorless
_exptl_crystal_density_diffrn 1.190
_exptl_crystal_density_method 'not measured'
_exptl_crystal_description plate
_exptl_crystal_F_000 1696
_exptl_crystal_size_max 0.500
_exptl_crystal_size_mid 0.500
_exptl_crystal_size_min 0.200
_refine_diff_density_max 0.239
_refine_diff_density_min -0.219
_refine_ls_extinction_coef 0.0047(6)
_refine_ls_extinction_method SHELXL
_refine_ls_goodness_of_fit_ref 1.029
_refine_ls_hydrogen_treatment constr
_refine_ls_matrix_type full
_refine_ls_number_parameters 264
_refine_ls_number_reflns 3855
_refine_ls_number_restraints 0
_refine_ls_restrained_S_all 1.029
_refine_ls_R_factor_all 0.0705
_refine_ls_R_factor_gt 0.0531
_refine_ls_shift/su_max 0.001
_refine_ls_shift/su_mean 0.000
_refine_ls_structure_factor_coef Fsqd
_refine_ls_weighting_details 'calc w=1/[\s^2^(Fo^2^)+(0.0771P)^2^+3.1802P] where P=(Fo^2^+2Fc^2^)/3'
_refine_ls_weighting_scheme calc
_refine_ls_wR_factor_gt 0.1428
_refine_ls_wR_factor_ref 0.1562
_reflns_number_gt 2942
_reflns_number_total 3855
_reflns_threshold_expression >2sigma(I)
_cod_data_source_file jo6b00355_si_007.cif
_cod_data_source_block I
_cod_database_code 4036718

loop_
_space_group_symop_operation_xyz
'x, y, z'
'-x, y, -z+1/2'
'x+1/2, y+1/2, z'
'-x+1/2, y+1/2, -z+1/2'
'-x, -y, -z'
'x, -y, z-1/2'
'-x+1/2, -y+1/2, -z'
'x+1/2, -y+1/2, z-1/2'

loop_
_atom_site_type_symbol
_atom_site_label
_atom_site_fract_x
_atom_site_fract_y
_atom_site_fract_z
_atom_site_U_iso_or_equiv
_atom_site_adp_type
_atom_site_calc_flag
_atom_site_refinement_flags
_atom_site_occupancy
N N6A 0.74417(12) 0.07122(17) 0.62788(6) 0.0524(5) Uani d . 1
H H1 0.7485 -0.0096 0.6347 0.063 Uiso calc R 1
N N3A 0.69028(11) 0.23101(15) 0.57919(6) 0.0449(4) Uani d . 1
N N4A 0.63826(13) 0.38231(16) 0.52594(7) 0.0526(5) Uani d . 1
N N1A 0.62638(11) 0.16876(15) 0.50473(6) 0.0441(4) Uani d . 1
N N2A 0.67529(11) 0.00687(14) 0.55936(6) 0.0431(4) Uani d . 1
N N5A 0.61558(12) -0.04615(17) 0.48626(6) 0.0520(5) Uani d . 1
N N5B 0.56245(13) 0.24810(17) 0.84830(7) 0.0551(5) Uani d . 1
N N2B 0.71541(12) 0.27259(15) 0.86114(6) 0.0454(4) Uani d . 1
C C5B 0.6776(2) -0.0880(3) 0.74914(10) 0.0821(9) Uani d . 1
H H21A 0.6253 -0.0815 0.7683 0.123 Uiso calc R 1
H H21B 0.6906 -0.1773 0.7433 0.123 Uiso calc R 1
H H21C 0.6668 -0.0444 0.7198 0.123 Uiso calc R 1
N N4B 0.75312(16) -0.02865(19) 0.77335(7) 0.0672(6) Uani d . 1
N N3B 0.81487(13) 0.12357(16) 0.82335(6) 0.0505(5) Uani d . 1
N N1B 0.65597(13) 0.10713(16) 0.81089(6) 0.0516(5) Uani d . 1
C C8A 0.78276(18) 0.1641(2) 0.66017(9) 0.0662(7) Uani d . 1
H H1A 0.8314 0.2082 0.6453 0.099 Uiso calc R 1
H H1B 0.8048 0.1202 0.6878 0.099 Uiso calc R 1
H H1C 0.7378 0.2256 0.6689 0.099 Uiso calc R 1
C C3A 0.70167(13) 0.10529(18) 0.58754(7) 0.0414(5) Uani d . 1
C C1A 0.65213(13) 0.25658(18) 0.53694(7) 0.0426(5) Uani d . 1
C C4A 0.66449(17) 0.4852(2) 0.55771(9) 0.0622(6) Uani d . 1
H H4A 0.68 0.4494 0.5879 0.093 Uiso calc R 1
H H4B 0.6155 0.5446 0.561 0.093 Uiso calc R 1
H H4C 0.7154 0.53 0.5453 0.093 Uiso calc R 1
C C5A 0.60628(16) 0.4187(2) 0.47919(9) 0.0618(6) Uani d . 1
H H5A 0.6225 0.3531 0.457 0.093 Uiso calc R 1
H H5B 0.633 0.4994 0.4703 0.093 Uiso calc R 1
H H5C 0.5422 0.4278 0.4794 0.093 Uiso calc R 1
C C2A 0.63984(13) 0.04612(18) 0.51790(7) 0.0411(5) Uani d . 1
C C7A 0.62675(17) -0.1824(2) 0.49577(9) 0.0629(6) Uani d . 1
H H7A 0.6645 -0.1936 0.5231 0.094 Uiso calc R 1
H H7B 0.654 -0.2234 0.4693 0.094 Uiso calc R 1
H H7C 0.5692 -0.2208 0.5012 0.094 Uiso calc R 1
C C6A 0.57806(18) -0.0111(2) 0.44081(8) 0.0643(7) Uani d . 1
H H8A 0.5371 0.0598 0.4444 0.096 Uiso calc R 1
H H8B 0.5466 -0.0838 0.4276 0.096 Uiso calc R 1
H H8C 0.6255 0.014 0.4202 0.096 Uiso calc R 1
C C7B 0.54394(18) 0.3587(3) 0.87751(10) 0.0702(7) Uani d . 1
H H9A 0.5972 0.3822 0.8949 0.105 Uiso calc R 1
H H9B 0.4971 0.3376 0.8991 0.105 Uiso calc R 1
H H9C 0.5252 0.4298 0.858 0.105 Uiso calc R 1
C C2B 0.64750(15) 0.20792(18) 0.83995(7) 0.0455(5) Uani d . 1
C C3B 0.79730(15) 0.22323(18) 0.85200(7) 0.0446(5) Uani d . 1
N N6B 0.86714(13) 0.28177(18) 0.87330(7) 0.0569(5) Uani d . 1
H H12 0.8561 0.3418 0.8933 0.068 Uiso calc R 1
C C8B 0.95985(17) 0.2498(3) 0.86450(11) 0.0739(7) Uani d . 1
H H13A 0.9738 0.1676 0.8784 0.111 Uiso calc R 1
H H13B 0.9981 0.315 0.8781 0.111 Uiso calc R 1
H H13C 0.9692 0.2457 0.8312 0.111 Uiso calc R 1
C C1B 0.74098(17) 0.07080(19) 0.80363(7) 0.0506(6) Uani d . 1
C C6B 0.48614(18) 0.1779(3) 0.82829(10) 0.0733(7) Uani d . 1
H H15A 0.4824 0.1937 0.795 0.11 Uiso calc R 1
H H15B 0.4319 0.2068 0.8428 0.11 Uiso calc R 1
H H15C 0.4938 0.087 0.8338 0.11 Uiso calc R 1
C C4B 0.8423(2) -0.0723(3) 0.76164(10) 0.0861(9) Uani d . 1
H H16A 0.8574 -0.0412 0.7309 0.129 Uiso calc R 1
H H16B 0.8438 -0.1651 0.7618 0.129 Uiso calc R 1
H H16C 0.8847 -0.0396 0.7844 0.129 Uiso calc R 1

loop_
_atom_site_aniso_label
_atom_site_aniso_U_11
_atom_site_aniso_U_22
_atom_site_aniso_U_33
_atom_site_aniso_U_12
_atom_site_aniso_U_13
_atom_site_aniso_U_23
N6A 0.0654(12) 0.0420(9) 0.0496(10) -0.0017(8) -0.0106(9) 0.0029(8)
N3A 0.0523(10) 0.0370(9) 0.0455(10) -0.0006(7) 0.0032(8) 0.0011(7)
N4A 0.0651(12) 0.0367(9) 0.0561(11) 0.0055(8) 0.0028(9) 0.0077(8)
N1A 0.0501(10) 0.0409(9) 0.0412(9) 0.0060(7) 0.0029(8) 0.0022(7)
N2A 0.0476(10) 0.0351(9) 0.0463(10) 0.0014(7) -0.0013(8) 0.0022(7)
N5A 0.0617(11) 0.0458(10) 0.0484(10) 0.0076(8) -0.0043(8) -0.0073(8)
N5B 0.0599(12) 0.0510(11) 0.0544(11) -0.0037(9) 0.0025(9) -0.0003(8)
N2B 0.0590(11) 0.0368(9) 0.0405(9) 0.0018(8) -0.0003(8) -0.0025(7)
C5B 0.131(3) 0.0560(15) 0.0593(15) 0.0000(16) -0.0153(16) -0.0195(12)
N4B 0.1032(17) 0.0496(11) 0.0487(11) 0.0113(11) -0.0038(11) -0.0147(9)
N3B 0.0710(12) 0.0393(9) 0.0413(9) 0.0108(8) 0.0001(9) -0.0005(7)
N1B 0.0731(13) 0.0407(9) 0.0409(10) -0.0026(8) -0.0044(9) -0.0029(7)
C8A 0.0783(17) 0.0587(14) 0.0611(15) -0.0065(12) -0.0169(13) -0.0025(11)
C3A 0.0425(11) 0.0394(11) 0.0424(11) 0.0003(8) 0.0034(9) 0.0024(8)
C1A 0.0429(11) 0.0392(10) 0.0461(12) 0.0038(8) 0.0095(9) 0.0050(8)
C4A 0.0710(16) 0.0376(11) 0.0781(17) -0.0028(10) 0.0066(13) 0.0015(11)
C5A 0.0661(15) 0.0551(13) 0.0645(15) 0.0136(11) 0.0111(12) 0.0184(11)
C2A 0.0411(11) 0.0397(10) 0.0427(11) 0.0054(8) 0.0058(9) -0.0012(8)
C7A 0.0722(16) 0.0439(12) 0.0725(16) 0.0042(11) -0.0067(13) -0.0113(11)
C6A 0.0768(17) 0.0680(15) 0.0477(13) 0.0110(12) -0.0072(12) -0.0109(11)
C7B 0.0681(16) 0.0656(16) 0.0771(17) 0.0107(12) 0.0085(14) -0.0082(13)
C2B 0.0650(14) 0.0377(10) 0.0337(10) -0.0018(9) -0.0004(9) 0.0050(8)
C3B 0.0635(13) 0.0343(10) 0.0360(10) 0.0042(9) -0.0018(9) 0.0023(8)
N6B 0.0617(12) 0.0488(10) 0.0600(12) 0.0077(9) -0.0063(9) -0.0128(9)
C8B 0.0653(16) 0.0672(16) 0.0889(19) 0.0087(13) -0.0070(14) -0.0112(14)
C1B 0.0854(17) 0.0343(10) 0.0320(10) 0.0040(10) -0.0034(11) 0.0013(8)
C6B 0.0657(16) 0.0794(18) 0.0744(17) -0.0044(13) -0.0081(14) -0.0007(14)
C4B 0.130(3) 0.0692(17) 0.0593(16) 0.0416(17) -0.0036(16) -0.0139(13)

loop_
_atom_type_symbol
_atom_type_description
_atom_type_scat_dispersion_real
_atom_type_scat_dispersion_imag
_atom_type_scat_source
C C 0.0033 0.0016 'International Tables Vol C Tables 4.2.6.8 and 6.1.1.4'
H H 0.0000 0.0000 'International Tables Vol C Tables 4.2.6.8 and 6.1.1.4'
N N 0.0061 0.0033 'International Tables Vol C Tables 4.2.6.8 and 6.1.1.4'

loop_
_geom_angle_atom_site_label_1
_geom_angle_atom_site_label_2
_geom_angle_atom_site_label_3
_geom_angle
C3A N6A C8A 123.00(18)
C3A N6A H1 118.5
C8A N6A H1 118.5
C3A N3A C1A 113.66(17)
C1A N4A C4A 121.64(19)
C1A N4A C5A 120.47(19)
C4A N4A C5A 117.48(18)
C2A N1A C1A 114.29(17)
C2A N2A C3A 113.49(16)
C2A N5A C7A 122.26(19)
C2A N5A C6A 120.75(18)
C7A N5A C6A 116.98(18)
C2B N5B C7B 122.0(2)
C2B N5B C6B 120.26(19)
C7B N5B C6B 117.7(2)
C2B N2B C3B 113.61(17)
N4B C5B H21A 109.5
N4B C5B H21B 109.5
H21A C5B H21B 109.5
N4B C5B H21C 109.5
H21A C5B H21C 109.5
H21B C5B H21C 109.5
C1B N4B C4B 121.0(2)
C1B N4B C5B 120.9(2)
C4B N4B C5B 117.9(2)
C3B N3B C1B 113.55(19)
C2B N1B C1B 114.30(19)
N6A C8A H1A 109.5
N6A C8A H1B 109.5
H1A C8A H1B 109.5
N6A C8A H1C 109.5
H1A C8A H1C 109.5
H1B C8A H1C 109.5
N3A C3A N6A 117.61(18)
N3A C3A N2A 126.53(19)
N6A C3A N2A 115.86(17)
N1A C1A N3A 126.00(17)
N1A C1A N4A 116.89(19)
N3A C1A N4A 117.11(19)
N4A C4A H4A 109.5
N4A C4A H4B 109.5
H4A C4A H4B 109.5
N4A C4A H4C 109.5
H4A C4A H4C 109.5
H4B C4A H4C 109.5
N4A C5A H5A 109.5
N4A C5A H5B 109.5
H5A C5A H5B 109.5
N4A C5A H5C 109.5
H5A C5A H5C 109.5
H5B C5A H5C 109.5
N1A C2A N2A 125.89(18)
N1A C2A N5A 116.41(18)
N2A C2A N5A 117.71(17)
N5A C7A H7A 109.5
N5A C7A H7B 109.5
H7A C7A H7B 109.5
N5A C7A H7C 109.5
H7A C7A H7C 109.5
H7B C7A H7C 109.5
N5A C6A H8A 109.5
N5A C6A H8B 109.5
H8A C6A H8B 109.5
N5A C6A H8C 109.5
H8A C6A H8C 109.5
H8B C6A H8C 109.5
N5B C7B H9A 109.5
N5B C7B H9B 109.5
H9A C7B H9B 109.5
N5B C7B H9C 109.5
H9A C7B H9C 109.5
H9B C7B H9C 109.5
N1B C2B N2B 125.9(2)
N1B C2B N5B 116.3(2)
N2B C2B N5B 117.80(18)
N6B C3B N3B 117.65(19)
N6B C3B N2B 116.07(17)
N3B C3B N2B 126.3(2)
C3B N6B C8B 123.77(19)
C3B N6B H12 118.1
C8B N6B H12 118.1
N6B C8B H13A 109.5
N6B C8B H13B 109.5
H13A C8B H13B 109.5
N6B C8B H13C 109.5
H13A C8B H13C 109.5
H13B C8B H13C 109.5
N1B C1B N3B 126.31(18)
N1B C1B N4B 116.5(2)
N3B C1B N4B 117.2(2)
N5B C6B H15A 109.5
N5B C6B H15B 109.5
H15A C6B H15B 109.5
N5B C6B H15C 109.5
H15A C6B H15C 109.5
H15B C6B H15C 109.5
N4B C4B H16A 109.5
N4B C4B H16B 109.5
H16A C4B H16B 109.5
N4B C4B H16C 109.5
H16A C4B H16C 109.5
H16B C4B H16C 109.5

loop_
_geom_bond_atom_site_label_1
_geom_bond_atom_site_label_2
_geom_bond_distance
N6A C3A 1.349(3)
N6A C8A 1.442(3)
N6A H1 0.86
N3A C3A 1.333(2)
N3A C1A 1.347(3)
N4A C1A 1.353(2)
N4A C4A 1.446(3)
N4A C5A 1.455(3)
N1A C2A 1.337(2)
N1A C1A 1.342(3)
N2A C2A 1.347(3)
N2A C3A 1.351(3)
N5A C2A 1.357(3)
N5A C7A 1.445(3)
N5A C6A 1.447(3)
N5B C2B 1.358(3)
N5B C7B 1.442(3)
N5B C6B 1.458(3)
N2B C2B 1.348(3)
N2B C3B 1.351(3)
C5B N4B 1.447(3)
C5B H21A 0.96
C5B H21B 0.96
C5B H21C 0.96
N4B C1B 1.355(3)
N4B C4B 1.446(4)
N3B C3B 1.342(2)
N3B C1B 1.344(3)
N1B C2B 1.337(3)
N1B C1B 1.340(3)
C8A H1A 0.96
C8A H1B 0.96
C8A H1C 0.96
C4A H4A 0.96
C4A H4B 0.96
C4A H4C 0.96
C5A H5A 0.96
C5A H5B 0.96
C5A H5C 0.96
C7A H7A 0.96
C7A H7B 0.96
C7A H7C 0.96
C6A H8A 0.96
C6A H8B 0.96
C6A H8C 0.96
C7B H9A 0.96
C7B H9B 0.96
C7B H9C 0.96
C3B N6B 1.341(3)
N6B C8B 1.445(3)
N6B H12 0.86
C8B H13A 0.96
C8B H13B 0.96
C8B H13C 0.96
C6B H15A 0.96
C6B H15B 0.96
C6B H15C 0.96
C4B H16A 0.96
C4B H16B 0.96
C4B H16C 0.96
